data_1551432
loop_
_publ_author_name
'Ren-Wu Huang'
'Yong-Sheng Wei'
'Xi-Yan Dong'
'Xiao-Hui Wu'
'Chen-Xia Du'
'Shuang-Quan Zang'
'Thomas C. W. Mak'

_publ_section_title
;
 Hypersensitive dual-function luminescence switching of a
 silver-chalcogenolate cluster-based metal-organic framework
;
_journal_name_full 'Nature Chemistry'
_journal_page_first 689
_journal_page_last 697
_journal_paper_doi 10.1038/nchem.2718
_journal_volume 9
_journal_year 2017
_chemical_absolute_configuration ad
_chemical_formula_moiety 'C80 H104 Ag12 F12 N8 O8 S8'
_chemical_formula_sum 'C80 H104 Ag12 F12 N8 O8 S8'
_chemical_formula_weight 3084.63
_space_group_crystal_system tetragonal
_space_group_IT_number 121
_space_group_name_Hall 'I -4 2'
_space_group_name_H-M_alt 'I -4 2 m'
_atom_sites_solution_hydrogens geom
_atom_sites_solution_primary direct
_cell_angle_alpha 90
_cell_angle_beta 90
_cell_angle_gamma 90
_cell_formula_units_Z 2
_cell_length_a 17.33048(14)
_cell_length_b 17.33048(14)
_cell_length_c 20.2510(4)
_cell_measurement_reflns_used 4473
_cell_measurement_temperature 289.96(15)
_cell_measurement_theta_max 71.8050
_cell_measurement_theta_min 3.6110
_cell_volume 6082.30(14)
_computing_cell_refinement 'CrysAlisPro 1.171.39.7b (Rigaku OD, 2015)'
_computing_data_collection 'CrysAlisPro 1.171.39.7b (Rigaku OD, 2015)'
_computing_data_reduction 'CrysAlisPro 1.171.39.7b (Rigaku OD, 2015)'
_computing_molecular_graphics 'Olex2 (Dolomanov et al., 2009)'
_computing_publication_material 'Olex2 (Dolomanov et al., 2009)'
_computing_structure_refinement 'ShelXL (Sheldrick, 2015)'
_computing_structure_solution 'ShelXS (Sheldrick, 2008)'
_diffrn_ambient_environment oxygen
_diffrn_ambient_temperature 289.96(15)
_diffrn_detector 'CCD plate'
_diffrn_measured_fraction_theta_full 0.997
_diffrn_measured_fraction_theta_max 0.982
_diffrn_measurement_details
;
List of Runs (angles in degrees, time in seconds):

  # Type    Start    End  Width  t~exp~   \w     \q     \k     \f   Frames
--------------------------------------------------------------------------
  1  \w    -31.00  83.00   0.50    5.00    --   45.70 -57.00  90.00  228
  2  \w     59.00 104.00   0.50   11.00    --  100.10  45.00 120.00   90
  3  \w     76.00 178.00   0.50   11.00    --  100.10  61.00  30.00  204
  4  \w    148.00 187.00   0.50   11.00    --  100.10  45.00 120.00   78
  5  \w    111.00 180.00   0.50   11.00    --  100.10  61.00 -90.00  138
  6  \w     69.00  97.00   0.50   11.00    --  100.10  61.00 -90.00   56
;
_diffrn_measurement_device 'four-circle diffractometer'
_diffrn_measurement_device_type 'XtaLAB Pro: Kappa single'
_diffrn_measurement_method '\w scans'
_diffrn_orient_matrix_type 'CrysAlisPro convention (1999,Acta A55,543-557)'
_diffrn_orient_matrix_UB_11 0.0052376000
_diffrn_orient_matrix_UB_12 -0.0024875000
_diffrn_orient_matrix_UB_13 -0.0758309000
_diffrn_orient_matrix_UB_21 0.0027981000
_diffrn_orient_matrix_UB_22 -0.0887978000
_diffrn_orient_matrix_UB_23 0.0023285000
_diffrn_orient_matrix_UB_31 -0.0888052000
_diffrn_orient_matrix_UB_32 -0.0029346000
_diffrn_orient_matrix_UB_33 -0.0043190000
_diffrn_radiation_monochromator graphite
_diffrn_radiation_probe x-ray
_diffrn_radiation_type CuK\a
_diffrn_radiation_wavelength 1.54184
_diffrn_reflns_av_R_equivalents 0.0295
_diffrn_reflns_av_unetI/netI 0.0346
_diffrn_reflns_Laue_measured_fraction_full 0.997
_diffrn_reflns_Laue_measured_fraction_max 0.982
_diffrn_reflns_limit_h_max 17
_diffrn_reflns_limit_h_min -14
_diffrn_reflns_limit_k_max 20
_diffrn_reflns_limit_k_min -21
_diffrn_reflns_limit_l_max 23
_diffrn_reflns_limit_l_min -24
_diffrn_reflns_number 7808
_diffrn_reflns_point_group_measured_fraction_full 0.950
_diffrn_reflns_point_group_measured_fraction_max 0.915
_diffrn_reflns_theta_full 66.750
_diffrn_reflns_theta_max 72.743
_diffrn_reflns_theta_min 3.357
_diffrn_source MM007HF-DW
_diffrn_source_type 'Microfocus Rotating Anode X-ray Source'
_exptl_absorpt_coefficient_mu 16.941
_exptl_absorpt_correction_T_max 0.444
_exptl_absorpt_correction_T_min 0.120
_exptl_absorpt_correction_type analytical
_exptl_absorpt_process_details
;
CrysAlisPro 1.171.39.7b (Rigaku Oxford Diffraction, 2015)
Analytical numeric absorption correction using a multifaceted crystal
			model based on expressions derived by R.C. Clark & J.S. Reid.
(Clark, R. C. & Reid, J. S. (1995). Acta Cryst. A51, 887-897)
Empirical absorption correction using spherical harmonics,
 implemented in SCALE3 ABSPACK scaling algorithm.
;
_exptl_crystal_colour colourless
_exptl_crystal_colour_primary colourless
_exptl_crystal_density_diffrn 1.684
_exptl_crystal_description block
_exptl_crystal_F_000 3008
_exptl_crystal_size_max 0.182
_exptl_crystal_size_mid 0.131
_exptl_crystal_size_min 0.061
_refine_diff_density_max 0.786
_refine_diff_density_min -0.370
_refine_diff_density_rms 0.087
_refine_ls_abs_structure_details
;
 Flack x determined using 1070 quotients [(I+)-(I-)]/[(I+)+(I-)]
 (Parsons and Flack (2004), Acta Cryst. A60, s61).
;
_refine_ls_abs_structure_Flack -0.016(10)
_refine_ls_extinction_coef .
_refine_ls_extinction_method none
_refine_ls_goodness_of_fit_ref 1.071
_refine_ls_hydrogen_treatment constr
_refine_ls_matrix_type full
_refine_ls_number_parameters 192
_refine_ls_number_reflns 2910
_refine_ls_number_restraints 46
_refine_ls_restrained_S_all 1.110
_refine_ls_R_factor_all 0.0335
_refine_ls_R_factor_gt 0.0316
_refine_ls_shift/su_max 0.001
_refine_ls_shift/su_mean 0.000
_refine_ls_structure_factor_coef Fsqd
_refine_ls_weighting_details
;
 w=1/[\s^2^(Fo^2^)+(0.0552P)^2^+0.1002P]
 where P=(Fo^2^+2Fc^2^)/3
;
_refine_ls_weighting_scheme calc
_refine_ls_wR_factor_gt 0.0846
_refine_ls_wR_factor_ref 0.0861
_reflns_Friedel_coverage 0.696
_reflns_Friedel_fraction_full 0.892
_reflns_Friedel_fraction_max 0.834
_reflns_number_gt 2729
_reflns_number_total 2910
_reflns_threshold_expression 'I > 2\s(I)'
_cod_data_source_file nchem.2718-s9.cif
_cod_data_source_block ag12bpy_o2_290k
_cod_original_cell_volume 6082.30(15)
_cod_database_code 1551432
_chemical_oxdiff_formula C80H104O8N8S8Ag12F12
_chemical_oxdiff_usercomment st
_shelx_space_group_comment
;
The symmetry employed for this shelxl refinement is uniquely defined
by the following loop, which should always be used as a source of
symmetry information in preference to the above space-group names.
They are only intended as comments.
;
_reflns_odcompleteness_completeness 99.81
_reflns_odcompleteness_iscentric 1
_reflns_odcompleteness_theta 66.97
_olex2_refinement_description
;
1. Fixed Uiso
 At 1.2 times of:
  All C(H) groups
 At 1.5 times of:
  All C(H,H,H) groups
2. Restrained distances
 F2-C9 \\sim F1B-C9 \\sim F2B-C9 \\sim F1-C9
 with sigma of 0.01
 C4-C5 \\sim C6-C4 \\sim C7-C4
 with sigma of 0.01
 C3-C1 \\sim C2-C1
 with sigma of 0.01
3. Uiso/Uaniso restraints and constraints
C8 \\sim O1: within 2A with sigma of 0.005 and sigma for terminal atoms of 0.01
Uanis(C9) \\sim Ueq, Uanis(F1B) \\sim Ueq, Uanis(F1) \\sim Ueq, Uanis(F2B)
\\sim Ueq, Uanis(F2) \\sim Ueq: with sigma of 0.005 and sigma for terminal
atoms of 0.01
4. Others
 Fixed Sof: Ag3(0.25) H3A(0.5) H3B(0.5) H3C(0.5) C7(0.5) H7A(0.5) H7B(0.5)
 H7C(0.5) H6A(0.5) H6B(0.5) H6C(0.5) F1(0.225) F2(0.45) F1B(0.275) F2B(0.55)
 C5(0.5) H5A(0.5) H5B(0.5) H5C(0.5)
5.a Aromatic/amide H refined with riding coordinates:
 C10(H10), C11(H11), C13(H13), C14(H14)
5.b Idealised Me refined as rotating group:
 C2(H2A,H2B,H2C), C3(H3A,H3B,H3C), C7(H7A,H7B,H7C), C6(H6A,H6B,H6C), C5(H5A,
 H5B,H5C)
Comments:The trifluoroacetate and t-butyl mercaptan anions were disordered.
For the trifluoroacetate anion, the F1 and F2 were split over two parts
with fixed occupancies (0.45:0.55). A similar C-F distance refinement
was applied for all C-F bonds with the "SADI" command, and the thermal
vibration parameters were restrained with "ISOR" and "SIMU". 
For the t-butyl mercaptan, the symmetry for C5 and C7 was suppressed
for chemical reasonability, and the C-C distances were also
restrained using "SADI". In addition, the guest oxygen molecules
were unable to be modelled due to the serious disorder and weak 
adsorption ability of the crystal at 290 K.
;

loop_
_space_group_symop_operation_xyz
'x, y, z'
'y, -x, -z'
'-x, -y, z'
'-y, x, -z'
'x, -y, -z'
'-x, y, -z'
'-y, -x, z'
'y, x, z'
'x+1/2, y+1/2, z+1/2'
'y+1/2, -x+1/2, -z+1/2'
'-x+1/2, -y+1/2, z+1/2'
'-y+1/2, x+1/2, -z+1/2'
'x+1/2, -y+1/2, -z+1/2'
'-x+1/2, y+1/2, -z+1/2'
'-y+1/2, -x+1/2, z+1/2'
'y+1/2, x+1/2, z+1/2'

loop_
_atom_site_label
_atom_site_type_symbol
_atom_site_fract_x
_atom_site_fract_y
_atom_site_fract_z
_atom_site_U_iso_or_equiv
_atom_site_adp_type
_atom_site_occupancy
_atom_site_site_symmetry_order
_atom_site_calc_flag
_atom_site_refinement_flags_posn
_atom_site_refinement_flags_adp
_atom_site_refinement_flags_occupancy
_atom_site_disorder_assembly
_atom_site_disorder_group
Ag1 Ag 0.5000 0.5000 0.79165(5) 0.0525(2) Uani 1 4 d S T P . .
Ag2 Ag 0.47266(3) 0.66144(3) 0.83261(3) 0.06759(18) Uani 1 1 d . . . . .
Ag3 Ag 0.41626(8) 0.5000 1.0000 0.0698(4) Uani 0.5 2 d S T P . .
S1 S 0.40158(8) 0.40158(8) 0.79757(12) 0.0541(5) Uani 1 2 d S T P . .
C1 C 0.3748(4) 0.3748(4) 0.7112(5) 0.073(3) Uani 1 2 d DS T P . .
C2 C 0.3919(9) 0.2901(6) 0.7013(7) 0.121(4) Uani 1 1 d D . . . .
H2A H 0.4459 0.2834 0.6925 0.181 Uiso 1 1 calc GR . . . .
H2B H 0.3624 0.2709 0.6647 0.181 Uiso 1 1 calc GR . . . .
H2C H 0.3783 0.2621 0.7406 0.181 Uiso 1 1 calc GR . . . .
C3 C 0.4210(7) 0.4210(7) 0.6620(8) 0.123(6) Uani 1 2 d DS T P . .
H3A H 0.4016 0.4729 0.6605 0.184 Uiso 0.5 1 calc GR . . A -1
H3B H 0.4166 0.3979 0.6191 0.184 Uiso 0.5 1 calc GR . . A -1
H3C H 0.4742 0.4217 0.6752 0.184 Uiso 0.5 1 calc GR . . A -1
S2 S 0.39879(9) 0.60121(9) 0.92568(11) 0.0575(5) Uani 1 2 d S T P B .
C4 C 0.3307(4) 0.6693(4) 0.9663(4) 0.071(3) Uani 1 2 d DS T P . .
C7 C 0.370(2) 0.711(2) 1.0207(13) 0.116(11) Uani 0.5 1 d D . . B -1
H7A H 0.3871 0.6750 1.0536 0.173 Uiso 0.5 1 calc GR . . B -1
H7B H 0.3354 0.7475 1.0403 0.173 Uiso 0.5 1 calc GR . . B -1
H7C H 0.4143 0.7382 1.0033 0.173 Uiso 0.5 1 calc GR . . B -1
C6 C 0.2876(5) 0.7124(5) 0.9144(6) 0.099(4) Uani 1 2 d DS T P B .
H6A H 0.3222 0.7466 0.8918 0.148 Uiso 0.5 1 calc GR . . C -1
H6B H 0.2470 0.7417 0.9345 0.148 Uiso 0.5 1 calc GR . . C -1
H6C H 0.2659 0.6765 0.8834 0.148 Uiso 0.5 1 calc GR . . C -1
O1 O 0.3959(5) 0.6924(5) 0.7339(5) 0.123(3) Uani 1 1 d . U . . .
C8 C 0.3415(7) 0.6585(7) 0.7109(8) 0.098(3) Uani 1 2 d S TU P D .
C9 C 0.3115(6) 0.6885(6) 0.6490(8) 0.113(4) Uani 1 2 d DS TU P . .
N1 N 0.4857(4) 0.7966(3) 0.8334(3) 0.0704(15) Uani 1 1 d . . . . .
C10 C 0.4263(4) 0.8426(4) 0.8159(4) 0.0692(19) Uani 1 1 d . . . . .
H10 H 0.3813 0.8195 0.8007 0.083 Uiso 1 1 calc R . . . .
C11 C 0.4290(4) 0.9209(4) 0.8195(4) 0.0672(19) Uani 1 1 d . . . . .
H11 H 0.3857 0.9500 0.8089 0.081 Uiso 1 1 calc R . . . .
C12 C 0.4969(5) 0.9572(3) 0.8392(4) 0.0634(14) Uani 1 1 d . . . . .
C13 C 0.5587(5) 0.9099(4) 0.8556(5) 0.073(2) Uani 1 1 d . . . . .
H13 H 0.6054 0.9313 0.8690 0.088 Uiso 1 1 calc R . . . .
C14 C 0.5504(5) 0.8311(4) 0.8520(4) 0.073(2) Uani 1 1 d . . . . .
H14 H 0.5924 0.8004 0.8633 0.088 Uiso 1 1 calc R . . . .
F1 F 0.3500(12) 0.6500(12) 0.6027(14) 0.161(10) Uani 0.45 2 d DS TU P D 1
F2 F 0.3344(15) 0.7579(9) 0.6323(13) 0.157(8) Uani 0.45 1 d D U . D 1
F1B F 0.2577(7) 0.7423(7) 0.6555(13) 0.162(7) Uani 0.55 2 d DS TU P D 2
F2B F 0.3618(12) 0.7175(14) 0.6072(10) 0.178(7) Uani 0.55 1 d D U . D 2
C5 C 0.2677(17) 0.621(2) 0.9950(14) 0.101(9) Uani 0.5 1 d D . . B -1
H5A H 0.2358 0.6013 0.9601 0.151 Uiso 0.5 1 calc GR . . B -1
H5B H 0.2370 0.6518 1.0243 0.151 Uiso 0.5 1 calc GR . . B -1
H5C H 0.2899 0.5787 1.0191 0.151 Uiso 0.5 1 calc GR . . B -1

loop_
_atom_site_aniso_label
_atom_site_aniso_U_11
_atom_site_aniso_U_22
_atom_site_aniso_U_33
_atom_site_aniso_U_23
_atom_site_aniso_U_13
_atom_site_aniso_U_12
Ag1 0.0393(2) 0.0393(2) 0.0788(5) 0.000 0.000 -0.0030(3)
Ag2 0.0612(3) 0.0399(2) 0.1017(4) 0.0037(2) 0.0107(3) 0.00264(17)
Ag3 0.0513(6) 0.0704(8) 0.0878(9) 0.0299(9) 0.000 0.000
S1 0.0422(6) 0.0422(6) 0.0779(12) -0.0057(6) -0.0057(6) -0.0049(8)
C1 0.070(4) 0.070(4) 0.079(6) -0.014(4) -0.014(4) -0.011(5)
C2 0.153(11) 0.090(7) 0.121(8) -0.046(7) -0.040(8) 0.009(8)
C3 0.143(10) 0.143(10) 0.081(8) -0.007(7) -0.007(7) -0.028(12)
S2 0.0552(7) 0.0552(7) 0.0619(11) 0.0037(6) -0.0037(6) 0.0034(9)
C4 0.071(4) 0.071(4) 0.070(5) -0.002(3) 0.002(3) 0.020(5)
C7 0.13(2) 0.15(3) 0.067(15) -0.049(17) -0.020(16) 0.048(19)
C6 0.102(7) 0.102(7) 0.093(8) 0.002(4) -0.002(4) 0.045(8)
O1 0.119(5) 0.116(5) 0.135(6) 0.023(5) -0.039(4) -0.015(5)
C8 0.090(4) 0.090(4) 0.114(7) 0.025(4) -0.025(4) -0.007(6)
C9 0.112(5) 0.112(5) 0.113(7) 0.006(4) -0.006(4) 0.006(6)
N1 0.069(4) 0.040(2) 0.102(4) 0.012(3) 0.001(3) 0.004(2)
C10 0.058(4) 0.045(3) 0.104(5) 0.009(3) -0.005(4) -0.005(3)
C11 0.054(3) 0.043(3) 0.104(6) 0.005(3) 0.001(3) 0.006(2)
C12 0.066(4) 0.040(3) 0.084(4) 0.002(3) 0.002(4) 0.003(3)
C13 0.062(4) 0.051(4) 0.106(6) 0.008(4) -0.021(4) -0.004(3)
C14 0.066(4) 0.049(4) 0.105(6) 0.010(4) -0.014(4) 0.002(3)
F1 0.167(11) 0.167(11) 0.151(14) 0.001(8) -0.001(8) -0.008(12)
F2 0.187(13) 0.124(11) 0.161(12) 0.059(9) -0.011(10) 0.010(10)
F1B 0.160(8) 0.160(8) 0.165(12) 0.030(7) -0.030(7) 0.048(10)
F2B 0.210(13) 0.186(13) 0.137(10) 0.053(10) 0.030(9) -0.001(11)
C5 0.092(15) 0.14(2) 0.075(16) 0.012(18) 0.032(14) 0.027(14)

loop_
_atom_type_symbol
_atom_type_description
_atom_type_scat_dispersion_real
_atom_type_scat_dispersion_imag
_atom_type_scat_source
C C 0.0181 0.0091 'International Tables Vol C Tables 4.2.6.8 and 6.1.1.4'
H H 0.0000 0.0000 'International Tables Vol C Tables 4.2.6.8 and 6.1.1.4'
Ag Ag 0.1306 4.2820 'International Tables Vol C Tables 4.2.6.8 and 6.1.1.4'
F F 0.0727 0.0534 'International Tables Vol C Tables 4.2.6.8 and 6.1.1.4'
N N 0.0311 0.0180 'International Tables Vol C Tables 4.2.6.8 and 6.1.1.4'
O O 0.0492 0.0322 'International Tables Vol C Tables 4.2.6.8 and 6.1.1.4'
S S 0.3331 0.5567 'International Tables Vol C Tables 4.2.6.8 and 6.1.1.4'

loop_
_exptl_crystal_face_index_h
_exptl_crystal_face_index_k
_exptl_crystal_face_index_l
_exptl_crystal_face_perp_dist
-11 0 -1 0.1008
11 0 0 0.0848
-1 -1 13 0.0180
1 1 -13 0.0396
1 11 -3 0.0563
-1 -11 3 0.0761

loop_
_geom_angle_atom_site_label_1
_geom_angle_atom_site_label_2
_geom_angle_atom_site_label_3
_geom_angle
_geom_angle_site_symmetry_1
_geom_angle_site_symmetry_3
Ag2 Ag1 Ag2 67.54(2) 8 3_665
Ag2 Ag1 Ag2 147.41(4) 3_665 .
Ag2 Ag1 Ag2 102.98(2) 8 .
Ag2 Ag1 Ag2 147.41(4) 8 7_665
Ag2 Ag1 Ag2 102.98(2) 3_665 7_665
Ag2 Ag1 Ag2 67.54(2) 7_665 .
S1 Ag1 Ag2 122.77(3) 3_665 7_665
S1 Ag1 Ag2 55.31(2) 3_665 .
S1 Ag1 Ag2 122.77(3) 3_665 3_665
S1 Ag1 Ag2 55.31(2) . 7_665
S1 Ag1 Ag2 122.77(3) . .
S1 Ag1 Ag2 55.31(2) 3_665 8
S1 Ag1 Ag2 55.31(2) . 3_665
S1 Ag1 Ag2 122.77(3) . 8
S1 Ag1 S1 174.31(12) 3_665 .
Ag1 Ag2 Ag2 56.231(10) . 7_665
S1 Ag2 Ag1 51.46(5) 3_665 .
S1 Ag2 Ag2 107.63(4) 3_665 7_665
S2 Ag2 Ag1 84.19(5) . .
S2 Ag2 Ag2 49.03(4) . 7_665
S2 Ag2 S1 118.01(7) . 3_665
O1 Ag2 Ag1 93.7(2) . .
O1 Ag2 Ag2 76.8(2) . 7_665
O1 Ag2 S1 109.3(3) . 3_665
O1 Ag2 S2 115.2(2) . .
N1 Ag2 Ag1 158.20(17) . .
N1 Ag2 Ag2 140.51(15) . 7_665
N1 Ag2 S1 110.34(16) . 3_665
N1 Ag2 S2 117.29(17) . .
N1 Ag2 O1 80.8(3) . .
Ag3 Ag3 Ag3 90.0 2_567 4_657
Ag3 Ag3 Ag3 45.0 4_657 3_665
Ag3 Ag3 Ag3 45.0 2_567 3_665
Ag3 Ag3 S2 63.88(4) 2_567 .
Ag3 Ag3 S2 63.88(4) 4_657 4_657
Ag3 Ag3 S2 128.61(6) 4_657 .
Ag3 Ag3 S2 128.61(6) 2_567 4_657
S2 Ag3 Ag3 97.46(5) 4_657 3_665
S2 Ag3 Ag3 97.46(5) . 3_665
S2 Ag3 S2 165.07(10) 4_657 .
Ag1 S1 Ag2 73.23(5) . 3_665
Ag1 S1 Ag2 73.23(5) . 7_665
Ag2 S1 Ag2 131.33(9) 7_665 3_665
C1 S1 Ag1 107.7(3) . .
C1 S1 Ag2 111.60(8) . 7_665
C1 S1 Ag2 111.60(8) . 3_665
C2 C1 S1 108.4(7) . .
C2 C1 S1 108.4(7) 8 .
C2 C1 C2 111.4(13) 8 .
C3 C1 S1 110.7(8) . .
C3 C1 C2 109.0(8) . 8
C3 C1 C2 109.0(8) . .
C1 C2 H2A 109.5 . .
C1 C2 H2B 109.5 . .
C1 C2 H2C 109.5 . .
H2A C2 H2B 109.5 . .
H2A C2 H2C 109.5 . .
H2B C2 H2C 109.5 . .
C1 C3 H3A 109.5 . .
C1 C3 H3B 109.5 . .
C1 C3 H3C 109.5 . .
H3A C3 H3B 109.5 . .
H3A C3 H3C 109.5 . .
H3B C3 H3C 109.5 . .
Ag2 S2 Ag2 81.95(7) 7_665 .
Ag3 S2 Ag2 137.10(10) . .
Ag3 S2 Ag2 98.93(5) 2_567 .
Ag3 S2 Ag2 98.93(5) . 7_665
Ag3 S2 Ag2 137.10(10) 2_567 7_665
Ag3 S2 Ag3 52.24(7) 2_567 .
C4 S2 Ag2 113.1(2) . .
C4 S2 Ag2 113.1(2) . 7_665
C4 S2 Ag3 105.9(3) . 2_567
C4 S2 Ag3 105.9(3) . .
C7 C4 S2 110.1(18) . .
C7 C4 C6 120.6(17) . .
C7 C4 C5 109(2) . .
C6 C4 S2 108.9(8) . .
C6 C4 C5 100.9(15) . .
C5 C4 S2 106.3(17) . .
C4 C7 H7A 109.5 . .
C4 C7 H7B 109.5 . .
C4 C7 H7C 109.5 . .
H7A C7 H7B 109.5 . .
H7A C7 H7C 109.5 . .
H7B C7 H7C 109.5 . .
C4 C6 H6A 109.5 . .
C4 C6 H6B 109.5 . .
C4 C6 H6C 109.5 . .
H6A C6 H6B 109.5 . .
H6A C6 H6C 109.5 . .
H6B C6 H6C 109.5 . .
C8 O1 Ag2 129.2(9) . .
O1 C8 O1 127.8(16) . 7_665
O1 C8 C9 116.1(8) 7_665 .
O1 C8 C9 116.1(8) . .
F1 C9 C8 104(2) . .
F2 C9 C8 116.2(13) . .
F2 C9 C8 116.2(13) 7_665 .
F2 C9 F1 97.3(17) 7_665 .
F2 C9 F1 97.3(17) . .
F2 C9 F2 119(3) 7_665 .
F1B C9 C8 114.6(16) . .
F2B C9 C8 117.1(14) . .
F2B C9 C8 117.1(14) 7_665 .
F2B C9 F1B 105.1(16) . .
F2B C9 F1B 105.1(16) 7_665 .
F2B C9 F2B 95(2) . 7_665
C10 N1 Ag2 120.9(5) . .
C14 N1 Ag2 122.2(5) . .
C14 N1 C10 116.9(6) . .
N1 C10 H10 118.3 . .
N1 C10 C11 123.4(7) . .
C11 C10 H10 118.3 . .
C10 C11 H11 120.2 . .
C10 C11 C12 119.6(7) . .
C12 C11 H11 120.2 . .
C11 C12 C12 120.8(8) . 3_675
C13 C12 C11 117.0(6) . .
C13 C12 C12 122.2(8) . 3_675
C12 C13 H13 120.3 . .
C14 C13 C12 119.4(7) . .
C14 C13 H13 120.3 . .
N1 C14 C13 123.6(7) . .
N1 C14 H14 118.2 . .
C13 C14 H14 118.2 . .
C4 C5 H5A 109.5 . .
C4 C5 H5B 109.5 . .
C4 C5 H5C 109.5 . .
H5A C5 H5B 109.5 . .
H5A C5 H5C 109.5 . .
H5B C5 H5C 109.5 . .

loop_
_geom_bond_atom_site_label_1
_geom_bond_atom_site_label_2
_geom_bond_distance
_geom_bond_site_symmetry_2
Ag1 Ag2 2.9564(5) 8
Ag1 Ag2 2.9564(5) .
Ag1 Ag2 2.9564(5) 3_665
Ag1 Ag2 2.9564(5) 7_665
Ag1 S1 2.415(2) 3_665
Ag1 S1 2.415(2) .
Ag2 Ag2 3.2866(10) 7_665
Ag2 S1 2.5390(10) 3_665
Ag2 S2 2.5061(18) .
Ag2 O1 2.461(8) .
Ag2 N1 2.353(5) .
Ag3 Ag3 2.0524(19) 2_567
Ag3 Ag3 2.0524(19) 4_657
Ag3 Ag3 2.903(3) 3_665
Ag3 S2 2.331(2) .
Ag3 S2 2.331(2) 4_657
S1 Ag2 2.5390(10) 7_665
S1 Ag2 2.5390(10) 3_665
S1 C1 1.869(11) .
C1 C2 1.510(10) .
C1 C2 1.510(10) 8
C1 C3 1.508(13) .
C2 H2A 0.9600 .
C2 H2B 0.9600 .
C2 H2C 0.9600 .
C3 H3A 0.9600 .
C3 H3B 0.9600 .
C3 H3C 0.9600 .
S2 Ag2 2.5061(18) 7_665
S2 Ag3 2.331(2) 2_567
S2 C4 1.860(11) .
C4 C7 1.489(13) .
C4 C6 1.489(12) .
C4 C5 1.494(13) .
C7 H7A 0.9600 .
C7 H7B 0.9600 .
C7 H7C 0.9600 .
C6 H6A 0.9600 .
C6 H6B 0.9600 .
C6 H6C 0.9600 .
O1 C8 1.205(9) .
C8 O1 1.205(9) 7_665
C8 C9 1.45(2) .
C9 F1 1.330(15) .
C9 F2 1.311(13) 7_665
C9 F2 1.311(13) .
C9 F1B 1.327(14) .
C9 F2B 1.315(13) .
C9 F2B 1.315(13) 7_665
N1 C10 1.349(9) .
N1 C14 1.325(10) .
C10 H10 0.9300 .
C10 C11 1.360(10) .
C11 H11 0.9300 .
C11 C12 1.392(11) .
C12 C12 1.489(11) 3_675
C12 C13 1.390(11) .
C13 H13 0.9300 .
C13 C14 1.374(11) .
C14 H14 0.9300 .
C5 H5A 0.9600 .
C5 H5B 0.9600 .
C5 H5C 0.9600 .

loop_
_geom_torsion_atom_site_label_1
_geom_torsion_atom_site_label_2
_geom_torsion_atom_site_label_3
_geom_torsion_atom_site_label_4
_geom_torsion
_geom_torsion_site_symmetry_1
_geom_torsion_site_symmetry_2
_geom_torsion_site_symmetry_3
_geom_torsion_site_symmetry_4
Ag1 S1 C1 C2 119.5(8) . . . .
Ag1 S1 C1 C2 -119.5(8) . . . 8
Ag1 S1 C1 C3 0.000(1) . . . .
Ag2 S1 C1 C2 162.0(7) 3_665 . . 8
Ag2 S1 C1 C2 41.0(9) 3_665 . . .
Ag2 S1 C1 C2 -41.0(9) 7_665 . . 8
Ag2 S1 C1 C2 -162.0(7) 7_665 . . .
Ag2 S1 C1 C3 78.51(15) 7_665 . . .
Ag2 S1 C1 C3 -78.51(15) 3_665 . . .
Ag2 S2 C4 C7 -179.8(15) 7_665 . . .
Ag2 S2 C4 C7 -88.8(15) . . . .
Ag2 S2 C4 C6 45.46(11) . . . .
Ag2 S2 C4 C6 -45.46(11) 7_665 . . .
Ag2 S2 C4 C5 62.5(14) 7_665 . . .
Ag2 S2 C4 C5 153.4(13) . . . .
Ag2 O1 C8 O1 6(3) . . . 7_665
Ag2 O1 C8 C9 -175.9(10) . . . .
Ag2 N1 C10 C11 175.7(7) . . . .
Ag2 N1 C14 C13 -177.2(7) . . . .
Ag3 S2 C4 C7 18.4(15) 2_567 . . .
Ag3 S2 C4 C7 72.9(15) . . . .
Ag3 S2 C4 C6 152.75(6) 2_567 . . .
Ag3 S2 C4 C6 -152.75(6) . . . .
Ag3 S2 C4 C5 -99.3(13) 2_567 . . .
Ag3 S2 C4 C5 -44.8(14) . . . .
O1 C8 C9 F1 -90.9(15) 7_665 . . .
O1 C8 C9 F1 90.9(15) . . . .
O1 C8 C9 F2 163(2) 7_665 . . .
O1 C8 C9 F2 -15(3) . . . .
O1 C8 C9 F2 -163(2) . . . 7_665
O1 C8 C9 F2 15(3) 7_665 . . 7_665
O1 C8 C9 F1B 89.1(15) 7_665 . . .
O1 C8 C9 F1B -89.1(15) . . . .
O1 C8 C9 F2B 147.0(19) . . . 7_665
O1 C8 C9 F2B -147.0(19) 7_665 . . .
O1 C8 C9 F2B 35(3) . . . .
O1 C8 C9 F2B -35(3) 7_665 . . 7_665
N1 C10 C11 C12 3.1(14) . . . .
C10 N1 C14 C13 1.5(13) . . . .
C10 C11 C12 C12 175.9(7) . . . 3_675
C10 C11 C12 C13 -1.3(13) . . . .
C11 C12 C13 C14 -0.1(13) . . . .
C12 C12 C13 C14 -177.3(7) 3_675 . . .
C12 C13 C14 N1 0.0(15) . . . .
C14 N1 C10 C11 -3.1(13) . . . .

loop_
_exptl_oxdiff_crystal_face_indexfrac_h
_exptl_oxdiff_crystal_face_indexfrac_k
_exptl_oxdiff_crystal_face_indexfrac_l
_exptl_oxdiff_crystal_face_x
_exptl_oxdiff_crystal_face_y
_exptl_oxdiff_crystal_face_z
-11.0000 0.0000 -1.0000 0.0182 -0.0331 0.9812
11.0000 -0.0000 0.0000 0.0576 0.0308 -0.9769
-1.0000 -1.0000 13.0000 -0.9886 0.1163 0.0356
1.0000 1.0000 -13.0000 0.9886 -0.1163 -0.0356
1.0000 11.0000 -3.0000 0.2054 -0.9810 -0.1081
-1.0000 -11.0000 3.0000 -0.2054 0.9810 0.1081
